data_4028231
loop_
_publ_author_name
'Sheri Madhu'
'Rajesh Gonnade'
'Mangalampalli Ravikanth'

_publ_section_title
;
 Synthesis of 3,5-Bis(acrylaldehyde) Boron-dipyrromethene and Application
 in Detection of Cysteine and Homocysteine in Living Cells
;
_journal_name_full 'Journal of Organic Chemistry'
_journal_page_first 5056
_journal_page_last 5060
_journal_paper_doi 10.1021/jo4004597
_journal_volume 78
_journal_year 2013
_chemical_formula_moiety 'C22 H17 B F2 N2 O2, 2(CH3CN)'
_chemical_formula_sum 'C26 H23 B F2 N4 O2'
_chemical_formula_weight 472.29
_chemical_name_systematic
; 
 ? 
;
_space_group_IT_number 2
_symmetry_cell_setting triclinic
_symmetry_space_group_name_Hall '-P 1'
_symmetry_space_group_name_H-M 'P -1'
_atom_sites_solution_hydrogens geom
_atom_sites_solution_primary direct
_atom_sites_solution_secondary difmap
_audit_creation_method SHELXL-97
_cell_angle_alpha 99.663(3)
_cell_angle_beta 93.799(3)
_cell_angle_gamma 91.628(3)
_cell_formula_units_Z 2
_cell_length_a 6.7710(4)
_cell_length_b 12.0890(7)
_cell_length_c 14.8586(9)
_cell_measurement_reflns_used 9855
_cell_measurement_temperature 100(2)
_cell_measurement_theta_max 38.28
_cell_measurement_theta_min 2.79
_cell_volume 1195.39(12)
_computing_cell_refinement 'SMART (Bruker, 2003)'
_computing_data_collection 'SMART (Bruker, 2003)'
_computing_data_reduction 'SAINT(Bruker, 2003)'
_computing_molecular_graphics 'SHELXTL (Bruker, 2003), Mercury 3.0'
_computing_publication_material 'SHELXTL (Bruker, 2003)'
_computing_structure_refinement 'SHELXL-97 (Sheldrick, 2008)'
_computing_structure_solution 'SHELXS-97 (Sheldrick, 2008)'
_diffrn_ambient_temperature 100(2)
_diffrn_measured_fraction_theta_full 0.995
_diffrn_measured_fraction_theta_max 0.995
_diffrn_radiation_monochromator graphite
_diffrn_radiation_source 'fine-focus sealed tube'
_diffrn_radiation_type MoK\a
_diffrn_radiation_wavelength 0.71073
_diffrn_reflns_av_R_equivalents 0.0276
_diffrn_reflns_av_sigmaI/netI 0.0255
_diffrn_reflns_limit_h_max 9
_diffrn_reflns_limit_h_min -9
_diffrn_reflns_limit_k_max 16
_diffrn_reflns_limit_k_min -16
_diffrn_reflns_limit_l_max 20
_diffrn_reflns_limit_l_min -20
_diffrn_reflns_number 30409
_diffrn_reflns_theta_full 30.00
_diffrn_reflns_theta_max 30.00
_diffrn_reflns_theta_min 2.38
_exptl_absorpt_coefficient_mu 0.095
_exptl_absorpt_correction_T_max 0.9887
_exptl_absorpt_correction_T_min 0.9712
_exptl_absorpt_correction_type multi-scan
_exptl_absorpt_process_details 'Bruker's SADABS'
_exptl_crystal_colour colourless
_exptl_crystal_density_diffrn 1.312
_exptl_crystal_description plate
_exptl_crystal_F_000 492
_exptl_crystal_size_max 0.31
_exptl_crystal_size_mid 0.24
_exptl_crystal_size_min 0.12
_refine_diff_density_max 0.475
_refine_diff_density_min -0.220
_refine_diff_density_rms 0.047
_refine_ls_extinction_method none
_refine_ls_goodness_of_fit_ref 1.024
_refine_ls_hydrogen_treatment constr
_refine_ls_matrix_type full
_refine_ls_number_parameters 319
_refine_ls_number_reflns 6940
_refine_ls_number_restraints 0
_refine_ls_restrained_S_all 1.024
_refine_ls_R_factor_all 0.0414
_refine_ls_R_factor_gt 0.0374
_refine_ls_shift/su_max 0.001
_refine_ls_shift/su_mean 0.000
_refine_ls_structure_factor_coef Fsqd
_refine_ls_weighting_details 'calc w=1/[\s^2^(Fo^2^)+(0.0567P)^2^+0.3729P] where P=(Fo^2^+2Fc^2^)/3'
_refine_ls_weighting_scheme calc
_refine_ls_wR_factor_gt 0.1008
_refine_ls_wR_factor_ref 0.1054
_reflns_number_gt 6254
_reflns_number_total 6940
_reflns_threshold_expression >2sigma(I)
_cod_data_source_file jo4004597_si_002.cif
_cod_data_source_block tbdpacro
_cod_database_code 4028231

loop_
_symmetry_equiv_pos_as_xyz
'x, y, z'
'-x, -y, -z'

loop_
_atom_site_label
_atom_site_type_symbol
_atom_site_fract_x
_atom_site_fract_y
_atom_site_fract_z
_atom_site_U_iso_or_equiv
_atom_site_adp_type
_atom_site_occupancy
_atom_site_symmetry_multiplicity
_atom_site_calc_flag
_atom_site_refinement_flags
F1 F 0.83475(8) 0.34142(4) 0.46583(4) 0.01704(11) Uani 1 1 d .
F2 F 0.66742(8) 0.17363(4) 0.45051(4) 0.01613(11) Uani 1 1 d .
O1 O 1.42962(10) -0.02970(6) 0.33979(5) 0.02441(15) Uani 1 1 d .
O2 O 0.04627(11) 0.43933(7) 0.24869(5) 0.02753(16) Uani 1 1 d .
N1 N 0.88113(10) 0.23226(6) 0.58735(5) 0.01184(13) Uani 1 1 d .
N2 N 0.56517(10) 0.32590(6) 0.56219(5) 0.01161(13) Uani 1 1 d .
N3 N 0.77511(16) -0.04169(9) 0.12707(8) 0.0356(2) Uani 1 1 d .
N4 N 0.74083(19) -0.14394(10) 0.85241(9) 0.0453(3) Uani 1 1 d .
B1 B 0.73803(13) 0.26772(7) 0.51277(6) 0.01204(16) Uani 1 1 d .
C1 C 0.66707(12) 0.32484(7) 0.81497(6) 0.01333(15) Uani 1 1 d .
C2 C 0.48605(13) 0.29528(7) 0.84687(6) 0.01586(16) Uani 1 1 d .
H2 H 0.3806 0.2630 0.8044 0.019 Uiso 1 1 calc R
C3 C 0.45927(13) 0.31275(8) 0.94004(6) 0.01768(16) Uani 1 1 d .
H3 H 0.3358 0.2920 0.9605 0.021 Uiso 1 1 calc R
C4 C 0.61128(14) 0.36039(7) 1.00379(6) 0.01733(16) Uani 1 1 d .
C5 C 0.79270(14) 0.38787(8) 0.97197(6) 0.01816(17) Uani 1 1 d .
H5 H 0.8986 0.4188 1.0147 0.022 Uiso 1 1 calc R
C6 C 0.82149(13) 0.37081(7) 0.87879(6) 0.01622(16) Uani 1 1 d .
H6 H 0.9459 0.3904 0.8585 0.019 Uiso 1 1 calc R
C7 C 0.57792(16) 0.38284(8) 1.10425(6) 0.02337(19) Uani 1 1 d .
H7A H 0.7060 0.3912 1.1400 0.035 Uiso 1 1 calc R
H7B H 0.5003 0.3199 1.1198 0.035 Uiso 1 1 calc R
H7C H 0.5058 0.4520 1.1184 0.035 Uiso 1 1 calc R
C8 C 0.69230(12) 0.30670(7) 0.71574(6) 0.01225(14) Uani 1 1 d .
C9 C 0.85511(12) 0.24979(7) 0.68027(6) 0.01243(15) Uani 1 1 d .
C10 C 0.54999(12) 0.34479(7) 0.65607(6) 0.01218(15) Uani 1 1 d .
C11 C 0.37741(12) 0.40622(7) 0.67478(6) 0.01381(15) Uani 1 1 d .
H11 H 0.3313 0.4313 0.7335 0.017 Uiso 1 1 calc R
C12 C 0.28941(12) 0.42265(7) 0.59210(6) 0.01389(15) Uani 1 1 d .
H12 H 0.1707 0.4607 0.5832 0.017 Uiso 1 1 calc R
C13 C 0.40833(11) 0.37250(6) 0.52268(6) 0.01220(15) Uani 1 1 d .
C14 C 1.00606(12) 0.19406(7) 0.72405(6) 0.01449(15) Uani 1 1 d .
H14 H 1.0236 0.1917 0.7877 0.017 Uiso 1 1 calc R
C15 C 1.12238(12) 0.14403(7) 0.65719(6) 0.01482(15) Uani 1 1 d .
H15 H 1.2350 0.1010 0.6662 0.018 Uiso 1 1 calc R
C16 C 1.04259(11) 0.16887(6) 0.57259(6) 0.01266(15) Uani 1 1 d .
C17 C 1.10960(12) 0.13605(7) 0.48222(6) 0.01391(15) Uani 1 1 d .
H17 H 1.0476 0.1678 0.4338 0.017 Uiso 1 1 calc R
C18 C 1.25373(12) 0.06368(7) 0.46165(6) 0.01543(16) Uani 1 1 d .
H18 H 1.3203 0.0305 0.5081 0.019 Uiso 1 1 calc R
C19 C 1.30650(13) 0.03686(7) 0.36689(6) 0.01823(17) Uani 1 1 d .
H19 H 1.2396 0.0742 0.3232 0.022 Uiso 1 1 calc R
C20 C 0.37660(12) 0.36737(7) 0.42495(6) 0.01385(15) Uani 1 1 d .
H20 H 0.4695 0.3299 0.3866 0.017 Uiso 1 1 calc R
C21 C 0.22145(12) 0.41322(7) 0.38581(6) 0.01514(16) Uani 1 1 d .
H21 H 0.1308 0.4535 0.4238 0.018 Uiso 1 1 calc R
C22 C 0.18868(14) 0.40279(8) 0.28681(6) 0.01882(17) Uani 1 1 d .
H22 H 0.2839 0.3653 0.2499 0.023 Uiso 1 1 calc R
C23 C 0.77105(16) 0.04271(10) 0.17476(8) 0.0277(2) Uani 1 1 d .
C24 C 0.7662(2) 0.14986(12) 0.23531(9) 0.0374(3) Uani 1 1 d .
H24A H 0.7649 0.1374 0.2988 0.056 Uiso 1 1 calc R
H24B H 0.6467 0.1883 0.2193 0.056 Uiso 1 1 calc R
H24C H 0.8837 0.1963 0.2288 0.056 Uiso 1 1 calc R
C25 C 0.74199(17) -0.05203(10) 0.88541(8) 0.0303(2) Uani 1 1 d .
C26 C 0.74223(19) 0.06599(10) 0.92581(10) 0.0348(3) Uani 1 1 d .
H26A H 0.7147 0.1108 0.8776 0.052 Uiso 1 1 calc R
H26B H 0.8722 0.0894 0.9573 0.052 Uiso 1 1 calc R
H26C H 0.6400 0.0775 0.9698 0.052 Uiso 1 1 calc R

loop_
_atom_site_aniso_label
_atom_site_aniso_U_11
_atom_site_aniso_U_22
_atom_site_aniso_U_33
_atom_site_aniso_U_23
_atom_site_aniso_U_13
_atom_site_aniso_U_12
F1 0.0143(2) 0.0188(2) 0.0209(3) 0.0096(2) 0.00502(19) 0.00325(18)
F2 0.0147(2) 0.0162(2) 0.0156(2) -0.00207(18) -0.00110(18) 0.00286(18)
O1 0.0178(3) 0.0237(3) 0.0288(4) -0.0057(3) 0.0047(3) 0.0042(3)
O2 0.0246(4) 0.0328(4) 0.0261(4) 0.0123(3) -0.0087(3) -0.0006(3)
N1 0.0101(3) 0.0123(3) 0.0132(3) 0.0021(2) 0.0005(2) 0.0016(2)
N2 0.0101(3) 0.0122(3) 0.0126(3) 0.0023(2) 0.0004(2) 0.0017(2)
N3 0.0325(5) 0.0351(5) 0.0397(6) 0.0089(4) 0.0009(4) 0.0008(4)
N4 0.0460(7) 0.0356(6) 0.0524(7) 0.0014(5) 0.0084(5) -0.0029(5)
B1 0.0105(4) 0.0128(4) 0.0131(4) 0.0028(3) 0.0010(3) 0.0024(3)
C1 0.0139(3) 0.0136(3) 0.0125(3) 0.0022(3) 0.0005(3) 0.0007(3)
C2 0.0141(4) 0.0180(4) 0.0151(4) 0.0023(3) 0.0003(3) -0.0009(3)
C3 0.0175(4) 0.0195(4) 0.0166(4) 0.0037(3) 0.0040(3) 0.0003(3)
C4 0.0235(4) 0.0148(4) 0.0139(4) 0.0025(3) 0.0021(3) 0.0012(3)
C5 0.0208(4) 0.0185(4) 0.0141(4) 0.0015(3) -0.0020(3) -0.0032(3)
C6 0.0154(4) 0.0177(4) 0.0151(4) 0.0025(3) -0.0003(3) -0.0020(3)
C7 0.0323(5) 0.0239(4) 0.0140(4) 0.0026(3) 0.0041(3) 0.0010(4)
C8 0.0114(3) 0.0120(3) 0.0131(3) 0.0017(3) 0.0003(3) -0.0009(3)
C9 0.0115(3) 0.0128(3) 0.0128(3) 0.0022(3) -0.0004(3) 0.0004(3)
C10 0.0117(3) 0.0124(3) 0.0123(3) 0.0017(3) 0.0008(3) 0.0006(3)
C11 0.0124(3) 0.0138(3) 0.0152(4) 0.0018(3) 0.0027(3) 0.0017(3)
C12 0.0112(3) 0.0139(3) 0.0170(4) 0.0031(3) 0.0022(3) 0.0026(3)
C13 0.0101(3) 0.0116(3) 0.0151(4) 0.0032(3) 0.0001(3) 0.0009(3)
C14 0.0126(3) 0.0159(3) 0.0151(4) 0.0039(3) -0.0015(3) 0.0009(3)
C15 0.0119(3) 0.0149(3) 0.0177(4) 0.0035(3) -0.0013(3) 0.0018(3)
C16 0.0102(3) 0.0114(3) 0.0162(4) 0.0021(3) 0.0001(3) 0.0010(3)
C17 0.0119(3) 0.0134(3) 0.0165(4) 0.0027(3) 0.0013(3) 0.0011(3)
C18 0.0128(3) 0.0140(3) 0.0193(4) 0.0021(3) 0.0014(3) 0.0017(3)
C19 0.0145(4) 0.0177(4) 0.0215(4) 0.0000(3) 0.0027(3) 0.0012(3)
C20 0.0126(3) 0.0141(3) 0.0150(4) 0.0027(3) 0.0013(3) 0.0015(3)
C21 0.0126(3) 0.0172(4) 0.0164(4) 0.0051(3) 0.0008(3) 0.0009(3)
C22 0.0189(4) 0.0201(4) 0.0176(4) 0.0052(3) -0.0018(3) -0.0012(3)
C23 0.0240(5) 0.0361(5) 0.0255(5) 0.0128(4) -0.0004(4) 0.0022(4)
C24 0.0371(6) 0.0419(6) 0.0315(6) 0.0016(5) 0.0002(5) 0.0047(5)
C25 0.0281(5) 0.0323(5) 0.0327(5) 0.0107(4) 0.0045(4) 0.0012(4)
C26 0.0355(6) 0.0266(5) 0.0456(7) 0.0130(5) 0.0087(5) 0.0055(4)

loop_
_atom_type_symbol
_atom_type_description
_atom_type_scat_dispersion_real
_atom_type_scat_dispersion_imag
_atom_type_scat_source
C C 0.0033 0.0016 'International Tables Vol C Tables 4.2.6.8 and 6.1.1.4'
H H 0.0000 0.0000 'International Tables Vol C Tables 4.2.6.8 and 6.1.1.4'
N N 0.0061 0.0033 'International Tables Vol C Tables 4.2.6.8 and 6.1.1.4'
O O 0.0106 0.0060 'International Tables Vol C Tables 4.2.6.8 and 6.1.1.4'
B B 0.0013 0.0007 'International Tables Vol C Tables 4.2.6.8 and 6.1.1.4'
F F 0.0171 0.0103 'International Tables Vol C Tables 4.2.6.8 and 6.1.1.4'

loop_
_geom_angle_atom_site_label_1
_geom_angle_atom_site_label_2
_geom_angle_atom_site_label_3
_geom_angle
C16 N1 C9 108.09(7)
C16 N1 B1 126.08(7)
C9 N1 B1 125.53(7)
C13 N2 C10 108.16(7)
C13 N2 B1 126.57(7)
C10 N2 B1 125.18(7)
F2 B1 F1 108.78(7)
F2 B1 N2 110.32(7)
F1 B1 N2 110.32(7)
F2 B1 N1 110.00(7)
F1 B1 N1 110.52(7)
N2 B1 N1 106.89(7)
C6 C1 C2 118.76(8)
C6 C1 C8 121.31(7)
C2 C1 C8 119.93(7)
C3 C2 C1 120.65(8)
C3 C2 H2 119.7
C1 C2 H2 119.7
C2 C3 C4 120.83(8)
C2 C3 H3 119.6
C4 C3 H3 119.6
C3 C4 C5 118.42(8)
C3 C4 C7 120.31(8)
C5 C4 C7 121.27(8)
C6 C5 C4 121.31(8)
C6 C5 H5 119.3
C4 C5 H5 119.3
C5 C6 C1 120.00(8)
C5 C6 H6 120.0
C1 C6 H6 120.0
C4 C7 H7A 109.5
C4 C7 H7B 109.5
H7A C7 H7B 109.5
C4 C7 H7C 109.5
H7A C7 H7C 109.5
H7B C7 H7C 109.5
C9 C8 C10 119.68(7)
C9 C8 C1 120.52(7)
C10 C8 C1 119.79(7)
N1 C9 C8 121.24(7)
N1 C9 C14 108.14(7)
C8 C9 C14 130.43(8)
N2 C10 C8 121.42(7)
N2 C10 C11 108.12(7)
C8 C10 C11 130.45(8)
C12 C11 C10 107.29(7)
C12 C11 H11 126.4
C10 C11 H11 126.4
C11 C12 C13 107.50(7)
C11 C12 H12 126.3
C13 C12 H12 126.3
N2 C13 C12 108.93(7)
N2 C13 C20 122.91(7)
C12 C13 C20 128.16(7)
C15 C14 C9 107.39(7)
C15 C14 H14 126.3
C9 C14 H14 126.3
C14 C15 C16 107.21(7)
C14 C15 H15 126.4
C16 C15 H15 126.4
N1 C16 C15 109.17(7)
N1 C16 C17 121.77(7)
C15 C16 C17 129.06(7)
C18 C17 C16 124.59(8)
C18 C17 H17 117.7
C16 C17 H17 117.7
C17 C18 C19 119.08(8)
C17 C18 H18 120.5
C19 C18 H18 120.5
O1 C19 C18 124.91(9)
O1 C19 H19 117.5
C18 C19 H19 117.5
C21 C20 C13 122.96(8)
C21 C20 H20 118.5
C13 C20 H20 118.5
C20 C21 C22 121.78(8)
C20 C21 H21 119.1
C22 C21 H21 119.1
O2 C22 C21 123.77(9)
O2 C22 H22 118.1
C21 C22 H22 118.1
N3 C23 C24 179.91(16)
C23 C24 H24A 109.5
C23 C24 H24B 109.5
H24A C24 H24B 109.5
C23 C24 H24C 109.5
H24A C24 H24C 109.5
H24B C24 H24C 109.5
N4 C25 C26 178.85(14)
C25 C26 H26A 109.5
C25 C26 H26B 109.5
H26A C26 H26B 109.5
C25 C26 H26C 109.5
H26A C26 H26C 109.5
H26B C26 H26C 109.5

loop_
_geom_bond_atom_site_label_1
_geom_bond_atom_site_label_2
_geom_bond_distance
F1 B1 1.3947(10)
F2 B1 1.3912(10)
O1 C19 1.2159(11)
O2 C22 1.2171(12)
N1 C16 1.3614(10)
N1 C9 1.3850(10)
N1 B1 1.5464(11)
N2 C13 1.3609(10)
N2 C10 1.3863(10)
N2 B1 1.5464(11)
N3 C23 1.1426(16)
N4 C25 1.1363(17)
C1 C6 1.4000(11)
C1 C2 1.4013(11)
C1 C8 1.4758(11)
C2 C3 1.3898(12)
C2 H2 0.9500
C3 C4 1.3936(13)
C3 H3 0.9500
C4 C5 1.3962(13)
C4 C7 1.5050(12)
C5 C6 1.3927(12)
C5 H5 0.9500
C6 H6 0.9500
C7 H7A 0.9800
C7 H7B 0.9800
C7 H7C 0.9800
C8 C9 1.4017(11)
C8 C10 1.4056(11)
C9 C14 1.4212(11)
C10 C11 1.4203(11)
C11 C12 1.3767(12)
C11 H11 0.9500
C12 C13 1.4169(11)
C12 H12 0.9500
C13 C20 1.4444(11)
C14 C15 1.3792(12)
C14 H14 0.9500
C15 C16 1.4171(12)
C15 H15 0.9500
C16 C17 1.4417(12)
C17 C18 1.3453(11)
C17 H17 0.9500
C18 C19 1.4612(12)
C18 H18 0.9500
C19 H19 0.9500
C20 C21 1.3451(11)
C20 H20 0.9500
C21 C22 1.4567(12)
C21 H21 0.9500
C22 H22 0.9500
C23 C24 1.4503(17)
C24 H24A 0.9800
C24 H24B 0.9800
C24 H24C 0.9800
C25 C26 1.4520(17)
C26 H26A 0.9800
C26 H26B 0.9800
C26 H26C 0.9800

loop_
_geom_torsion_atom_site_label_1
_geom_torsion_atom_site_label_2
_geom_torsion_atom_site_label_3
_geom_torsion_atom_site_label_4
_geom_torsion
C13 N2 B1 F2 -62.10(10)
C10 N2 B1 F2 121.65(8)
C13 N2 B1 F1 58.11(10)
C10 N2 B1 F1 -118.14(8)
C13 N2 B1 N1 178.32(7)
C10 N2 B1 N1 2.07(10)
C16 N1 B1 F2 53.41(10)
C9 N1 B1 F2 -119.45(8)
C16 N1 B1 F1 -66.73(10)
C9 N1 B1 F1 120.41(8)
C16 N1 B1 N2 173.20(7)
C9 N1 B1 N2 0.33(10)
C6 C1 C2 C3 0.91(13)
C8 C1 C2 C3 -179.41(8)
C1 C2 C3 C4 0.26(13)
C2 C3 C4 C5 -1.41(13)
C2 C3 C4 C7 177.71(8)
C3 C4 C5 C6 1.41(13)
C7 C4 C5 C6 -177.69(8)
C4 C5 C6 C1 -0.26(13)
C2 C1 C6 C5 -0.91(13)
C8 C1 C6 C5 179.42(8)
C6 C1 C8 C9 50.57(11)
C2 C1 C8 C9 -129.09(9)
C6 C1 C8 C10 -130.69(9)
C2 C1 C8 C10 49.64(11)
C16 N1 C9 C8 -175.95(7)
B1 N1 C9 C8 -2.02(12)
C16 N1 C9 C14 -0.46(9)
B1 N1 C9 C14 173.47(7)
C10 C8 C9 N1 1.39(12)
C1 C8 C9 N1 -179.88(7)
C10 C8 C9 C14 -172.98(8)
C1 C8 C9 C14 5.75(13)
C13 N2 C10 C8 -179.67(7)
B1 N2 C10 C8 -2.84(12)
C13 N2 C10 C11 -0.44(9)
B1 N2 C10 C11 176.39(7)
C9 C8 C10 N2 0.97(12)
C1 C8 C10 N2 -177.78(7)
C9 C8 C10 C11 -178.06(8)
C1 C8 C10 C11 3.20(13)
N2 C10 C11 C12 0.63(9)
C8 C10 C11 C12 179.76(8)
C10 C11 C12 C13 -0.57(9)
C10 N2 C13 C12 0.09(9)
B1 N2 C13 C12 -176.68(7)
C10 N2 C13 C20 -179.35(7)
B1 N2 C13 C20 3.88(12)
C11 C12 C13 N2 0.31(9)
C11 C12 C13 C20 179.71(8)
N1 C9 C14 C15 0.36(9)
C8 C9 C14 C15 175.29(8)
C9 C14 C15 C16 -0.12(9)
C9 N1 C16 C15 0.39(9)
B1 N1 C16 C15 -173.50(7)
C9 N1 C16 C17 -179.86(7)
B1 N1 C16 C17 6.24(12)
C14 C15 C16 N1 -0.17(9)
C14 C15 C16 C17 -179.89(8)
N1 C16 C17 C18 -172.31(8)
C15 C16 C17 C18 7.38(14)
C16 C17 C18 C19 179.53(7)
C17 C18 C19 O1 -177.63(9)
N2 C13 C20 C21 179.88(8)
C12 C13 C20 C21 0.56(13)
C13 C20 C21 C22 -177.43(8)
C20 C21 C22 O2 177.11(9)
